data_4131071
loop_
_publ_author_name
'Taylor, Mercedes K.'
'Run\<cevski, Tom\<ce'
'Oktawiec, Julia'
'Gonzalez, Miguel I.'
'Siegelman, Rebecca L.'
'Mason, Jarad A.'
'Ye, Jinxing'
'Brown, Craig M.'
'Long, Jeffrey R.'

_publ_section_title
;
 Tuning the Adsorption-Induced Phase Change in the Flexible Metal-Organic
 Framework Co(bdp).
;
_journal_issue 45
_journal_name_full 'Journal of the American Chemical Society'
_journal_page_first 15019
_journal_page_last 15026
_journal_paper_doi 10.1021/jacs.6b09155
_journal_volume 138
_journal_year 2016
_chemical_formula_moiety 'C12 H6 Co1 F2 N4'
_chemical_formula_sum 'C12 H6 Co F2 N4'
_chemical_formula_weight 303.138
_chemical_name_common Co(p-F2-bdp)
_space_group_IT_number 15
_space_group_name_Hall '-C 2yc'
_space_group_name_H-M_alt 'C 1 2/c 1'
_symmetry_cell_setting monoclinic
_symmetry_Int_Tables_number 15
_symmetry_space_group_name_H-M 'C 1 2/c 1'
_cell_angle_alpha 90
_cell_angle_beta 98.143(16)
_cell_angle_gamma 90
_cell_formula_units_Z 4
_cell_length_a 20.9119(96)
_cell_length_b 16.5299(52)
_cell_length_c 6.9496(12)
_cell_measurement_temperature 298
_cell_volume 2378.1(14)
_computing_cell_refinement 'TOPAS, Bruker AXS 2005, Karlsruhe, Germany'
_computing_publication_material 'TOPAS, Bruker AXS 2005, Karlsruhe, Germany'
_computing_structure_refinement 'TOPAS, Bruker AXS 2005, Karlsruhe, Germany'
_computing_structure_solution 'TOPAS, Bruker AXS 2005, Karlsruhe, Germany'
_diffrn_ambient_temperature 298
_diffrn_detector_type 'Perkin Elmer a-Si Flat Panel'
_diffrn_measurement_device_type custom
_diffrn_radiation_monochromator 'DCM Si(111)'
_diffrn_radiation_probe x-ray
_diffrn_radiation_type synchrotron
_diffrn_radiation_wavelength 0.727680
_exptl_crystal_colour purple
_pd_char_colour purple
_pd_instr_location ' Advanced Photon Source, Argonne National Laboratory'
_pd_meas_2theta_range_inc 0.01
_pd_meas_2theta_range_max 26.69
_pd_meas_2theta_range_min 1.70
_pd_meas_number_of_points 2499
_pd_proc_2theta_range_inc 0.01
_pd_proc_2theta_range_max 26.69
_pd_proc_2theta_range_min 1.7
_pd_proc_ls_background_function 'Chebychev polynomial'
_pd_proc_ls_pref_orient_corr none
_pd_proc_ls_profile_function 'fundamental parameters approach'
_pd_proc_ls_prof_R_factor 0.061
_pd_proc_ls_prof_wR_expected 0.008
_pd_proc_ls_prof_wR_factor 0.084
_pd_spec_mounting
;
packed powder in quartz glass capillary
;
_pd_spec_mount_mode transmission
_pd_spec_shape cylinder
_pd_spec_size_axial 10
_pd_spec_size_equat 0.5
_refine_ls_extinction_method none
_refine_ls_goodness_of_fit_all 10.12
_refine_ls_hydrogen_treatment constr
_refine_ls_matrix_type fullcycle
_refine_ls_number_parameters 53
_refine_ls_number_restraints 0
_refine_ls_R_I_factor 0.018
_refine_ls_shift/su_max .01
_refine_ls_structure_factor_coef Inet
_refine_ls_weighting_scheme sigma
_cod_data_source_file ja6b09155_si_009.cif
_cod_data_source_block expanded_Co(p-F2-bdp)
_cod_depositor_comments
;
The following automatic conversions were performed:

data item '_geom_angle_publ_flag' value 'N' was changed to 'n' in
accordance with the
/home/saulius/struct/COD-crude-data/automatic-downloads/DataCite-retrospective/ACS/depositions/lib/dictionaries/cif_core.dic
dictionary named 'cif_core.dic' version 2.4.2 last updated on
2011-04-26 (17 times).

data item '_geom_bond_publ_flag' value 'N' was changed to 'n' in
accordance with the
/home/saulius/struct/COD-crude-data/automatic-downloads/DataCite-retrospective/ACS/depositions/lib/dictionaries/cif_core.dic
dictionary named 'cif_core.dic' version 2.4.2 last updated on
2011-04-26 (13 times).

Automatic conversion script
Id: cif_fix_values 6909 2019-04-08 15:41:33Z antanas 
;
_cod_original_cell_volume 2378.0(14)
_cod_original_sg_symbol_Hall '-C 2yn'
_cod_original_sg_symbol_H-M 'C 2/c'
_cod_original_formula_sum 'C12 H6 Co1 F2 N4'
_cod_database_code 4131071

loop_
_symmetry_equiv_pos_site_id
_symmetry_equiv_pos_as_xyz
1 -x,-y,-z
2 -x,y,1/2-z
3 x,-y,1/2+z
4 x,y,z
5 1/2-x,1/2-y,-z
6 1/2-x,1/2+y,1/2-z
7 1/2+x,1/2-y,1/2+z
8 1/2+x,1/2+y,z

loop_
_atom_site_label
_atom_site_type_symbol
_atom_site_symmetry_multiplicity
_atom_site_fract_x
_atom_site_fract_y
_atom_site_fract_z
_atom_site_occupancy
_atom_site_B_iso_or_equiv
Co1 Co 8 0.5 0.5161(24) 0.25 1 0.009(10)
C1 C 8 0.222(6) 0.244(13) 0.16(2) 1 0.01(12)
C2 C 8 0.278(6) 0.282(13) 0.16(2) 1 0.08(16)
C3 C 8 0.311(6) 0.288(13) 0.00(2) 1 0.01(9)
C4 C 8 0.362(6) 0.345(13) 0(2) 1 0.01(9)
C5 C 8 0.378(6) 0.403(13) 0.13(2) 1 0.01(9)
C6 C 8 0.407(6) 0.344(13) -0.12(2) 1 0.02(9)
F1 F 8 0.306(6) 0.324(13) 0.32(2) 1 0.06(4)
N1 N 8 0.432(6) 0.440(13) 0.11(2) 1 0.01(9)
N2 N 8 0.448(6) 0.404(13) -0.08(2) 1 0.08(6)
H1 H 8 0.202564 0.239408 0.295267 1 0.01(9)
H2 H 8 0.348835 0.418491 0.242413 1 0.01(9)
H3 H 8 0.409246 0.298563 -0.228129 1 0.01(9)

loop_
_atom_type_symbol
_atom_type_description
_atom_type_scat_source
C C 'International Tables Vol C Tables 4.2.6.8 and 6.1.1.4'
H H 'International Tables Vol C Tables 4.2.6.8 and 6.1.1.4'
Co Co 'International Tables Vol C Tables 4.2.6.8 and 6.1.1.4'
F F 'International Tables Vol C Tables 4.2.6.8 and 6.1.1.4'
N N 'International Tables Vol C Tables 4.2.6.8 and 6.1.1.4'

loop_
_geom_angle_atom_site_label_1
_geom_angle_atom_site_label_2
_geom_angle_atom_site_label_3
_geom_angle
_geom_angle_publ_flag
Co1 N1 C5 142(12) n
Co1 N1 N2 115(9) n
N1 N2 C6 105(13) n
N2 C6 H3 126.00 n
N2 N1 C5 102(15) n
N1 C5 H2 123.55 n
H2 C5 C4 123.55 n
C5 C4 C6 108.0 n
N2 C6 C4 111.0 n
C4 C6 H3 123.00 n
C6 C4 C3 126.43 n
C5 C4 C3 127.00 n
C4 C3 C2 119.98 n
C3 C2 C1 125(15) n
C3 C2 F1 114(13) n
F1 C2 C1 121(13) n
C2 C1 H1 118.89 n

loop_
_geom_bond_atom_site_label_1
_geom_bond_atom_site_label_2
_geom_bond_distance
_geom_bond_site_symmetry_2
_geom_bond_publ_flag
C1 C2 1.3(2) 1.555 n
C2 C3 1.39(19) 1.555 n
C2 F1 1.4(2) 1.555 n
C3 C4 1.4(3) 1.555 n
C4 C5 1.3(3) 1.555 n
C4 C6 1.3(3) 1.555 n
C5 N1 1.3(3) 1.555 n
C6 N2 1.3(3) 1.555 n
N1 N2 1.5(2) 1.555 n
N1 Co1 2.04(16) 1.555 n
C1 H1 1.089 1.555 n
C5 H2 1.089 1.555 n
C6 H3 1.070 1.555 n
